data_7251946
loop_
_publ_author_name
'Krivoshein, Arcadius V.'
'Fonari, Marina S.'
'Averkiev, Boris B.'
'Khrustalev, Victor N.'
'Sena, Victoria'
'Timofeeva, Tatiana V.'

_publ_section_title
;
 Structural determinants of H-bonded layer and ribbon formation in
 crystals of \a-, \b-, and \g-substituted primary amides
;
_journal_issue 16
_journal_name_full CrystEngComm
_journal_page_first 2648
_journal_page_last 2657
_journal_paper_doi 10.1039/D6CE00075D
_journal_volume 28
_journal_year 2026
_chemical_formula_moiety 'C5 H11 N O'
_chemical_formula_sum 'C5 H11 N O'
_chemical_formula_weight 101.15
_chemical_name_common isovaleramide
_chemical_name_systematic 3-methylbutyramide
_space_group_crystal_system monoclinic
_space_group_IT_number 15
_space_group_name_Hall '-C 2yc'
_space_group_name_H-M_alt 'C 1 2/c 1'
_atom_sites_solution_hydrogens mixed
_audit_creation_date 2025-04-23
_audit_creation_method
;
Olex2 1.5
(compiled 2025.04.05 svn.rf049d14d for OlexSys, GUI svn.r7221)
;
_audit_update_record
;
2025-08-03 deposited with the CCDC.	2026-03-17 downloaded from the CCDC.
;
_cell_angle_alpha 90
_cell_angle_beta 100.597(9)
_cell_angle_gamma 90
_cell_formula_units_Z 8
_cell_length_a 22.649(15)
_cell_length_b 6.262(4)
_cell_length_c 9.768(6)
_cell_measurement_reflns_used 1654
_cell_measurement_temperature 215(2)
_cell_measurement_theta_max 23.30
_cell_measurement_theta_min 3.38
_cell_volume 1361.7(15)
_computing_cell_refinement 'Bruker SAINT'
_computing_data_collection 'Bruker APEX2'
_computing_data_reduction 'Bruker SAINT'
_computing_molecular_graphics 'Olex2 1.5 (Dolomanov et al., 2009)'
_computing_publication_material 'Olex2 1.5 (Dolomanov et al., 2009)'
_computing_structure_refinement 'XL  (Sheldrick, 2008)'
_computing_structure_solution 'SHELXS-97 (Sheldrick, 2008)'
_diffrn_ambient_temperature 215.15
_diffrn_measured_fraction_theta_full 0.998
_diffrn_measured_fraction_theta_max 0.999
_diffrn_measurement_device_type 'Bruker APEX-II CCD'
_diffrn_measurement_method '\f and \w scans'
_diffrn_radiation_type MoK\a
_diffrn_radiation_wavelength 0.71073
_diffrn_reflns_av_R_equivalents 0.0622
_diffrn_reflns_av_unetI/netI 0.0415
_diffrn_reflns_Laue_measured_fraction_full 0.998
_diffrn_reflns_Laue_measured_fraction_max 0.999
_diffrn_reflns_limit_h_max 27
_diffrn_reflns_limit_h_min -27
_diffrn_reflns_limit_k_max 7
_diffrn_reflns_limit_k_min -7
_diffrn_reflns_limit_l_max 12
_diffrn_reflns_limit_l_min -12
_diffrn_reflns_number 7312
_diffrn_reflns_point_group_measured_fraction_full 0.998
_diffrn_reflns_point_group_measured_fraction_max 0.999
_diffrn_reflns_theta_full 25.242
_diffrn_reflns_theta_max 26.017
_diffrn_reflns_theta_min 1.830
_exptl_absorpt_coefficient_mu 0.068
_exptl_absorpt_correction_T_max 0.980
_exptl_absorpt_correction_T_min 0.970
_exptl_absorpt_correction_type multi-scan
_exptl_absorpt_process_details 'SADABS (Bruker, 2003)'
_exptl_crystal_colour colourless
_exptl_crystal_colour_primary colourless
_exptl_crystal_density_diffrn 0.987
_exptl_crystal_description prism
_exptl_crystal_F_000 448
_exptl_crystal_recrystallization_method 'Re-crystallisation from solvent'
_exptl_crystal_size_max 0.25
_exptl_crystal_size_mid 0.2
_exptl_crystal_size_min 0.15
_refine_diff_density_max 0.268
_refine_diff_density_min -0.212
_refine_diff_density_rms 0.060
_refine_ls_extinction_method none
_refine_ls_goodness_of_fit_ref 1.047
_refine_ls_hydrogen_treatment mixed
_refine_ls_matrix_type full
_refine_ls_number_parameters 74
_refine_ls_number_reflns 1339
_refine_ls_number_restraints 7
_refine_ls_restrained_S_all 1.082
_refine_ls_R_factor_all 0.1108
_refine_ls_R_factor_gt 0.0751
_refine_ls_shift/su_max 0.000
_refine_ls_shift/su_mean 0.000
_refine_ls_structure_factor_coef Fsqd
_refine_ls_weighting_details 'w=1/[\s^2^(Fo^2^)+(0.1426P)^2^+0.5345P] where P=(Fo^2^+2Fc^2^)/3'
_refine_ls_weighting_scheme calc
_refine_ls_wR_factor_gt 0.2165
_refine_ls_wR_factor_ref 0.2485
_reflns_Friedel_coverage 0.000
_reflns_number_gt 844
_reflns_number_total 1339
_reflns_threshold_expression 'I > 2\s(I)'
_cod_data_source_file d6ce00075d2.cif
_cod_data_source_block avk11d
_cod_database_code 7251946
_shelx_shelxl_version_number 2014/7
_shelx_space_group_comment
;
The symmetry employed for this shelxl refinement is uniquely defined
by the following loop, which should always be used as a source of
symmetry information in preference to the above space-group names.
They are only intended as comments.
;
_shelx_estimated_absorpt_t_max 0.990
_shelx_estimated_absorpt_t_min 0.983
_olex2_refinement_description
;
1. Fixed Uiso
 At 1.2 times of:
  All C(H) groups, All C(H,H) groups
 At 1.5 times of:
  All C(H,H,H) groups
2. Restrained distances
 C5-C3 \\sim C4-C3
 with sigma of 0.003
3. Uiso/Uaniso restraints and constraints
Uanis(C5) \\sim Ueq: with sigma of 0.01 and sigma for terminal atoms of 0.02
4.a Ternary CH refined with riding coordinates:
 C3(H3)
4.b Secondary CH2 refined with riding coordinates:
 C2(H2A,H2B)
4.c Idealised Me refined as rotating group:
 C4(H4A,H4B,H4C), C5(H5A,H5B,H5C)
;
_olex2_submission_special_instructions 'No special instructions were received'

loop_
_space_group_symop_operation_xyz
'x, y, z'
'-x, y, -z+1/2'
'x+1/2, y+1/2, z'
'-x+1/2, y+1/2, -z+1/2'
'-x, -y, -z'
'x, -y, z-1/2'
'-x+1/2, -y+1/2, -z'
'x+1/2, -y+1/2, z-1/2'

loop_
_atom_site_label
_atom_site_type_symbol
_atom_site_fract_x
_atom_site_fract_y
_atom_site_fract_z
_atom_site_U_iso_or_equiv
_atom_site_adp_type
_atom_site_occupancy
_atom_site_site_symmetry_order
_atom_site_calc_flag
_atom_site_refinement_flags_posn
_atom_site_refinement_flags_adp
_atom_site_refinement_flags_occupancy
_atom_site_disorder_assembly
_atom_site_disorder_group
C1 C 0.30503(12) 0.5153(4) 0.5716(2) 0.0560(7) Uani 1 1 d . . . . .
N1 N 0.28398(12) 0.3943(5) 0.6624(2) 0.0647(8) Uani 1 1 d . . . . .
O1 O 0.29442(10) 0.4695(3) 0.44552(16) 0.0729(8) Uani 1 1 d . . . . .
C2 C 0.34000(15) 0.7090(5) 0.6249(3) 0.0725(9) Uani 1 1 d . . . . .
H2A H 0.3615 0.6780 0.7194 0.087 Uiso 1 1 calc R U . . .
H2B H 0.3114 0.8240 0.6324 0.087 Uiso 1 1 calc R U . . .
C3 C 0.38441(15) 0.7905(4) 0.5422(4) 0.0836(11) Uani 1 1 d D . . . .
H3 H 0.3617 0.8132 0.4467 0.100 Uiso 1 1 calc R U . . .
C4 C 0.4097(2) 1.0023(6) 0.5908(6) 0.134(2) Uani 1 1 d D . . . .
H4A H 0.3775 1.1063 0.5828 0.202 Uiso 1 1 calc R U . . .
H4B H 0.4384 1.0469 0.5340 0.202 Uiso 1 1 calc R U . . .
H4C H 0.4297 0.9919 0.6873 0.202 Uiso 1 1 calc R U . . .
C5 C 0.4323(2) 0.6349(8) 0.5292(9) 0.171(3) Uani 1 1 d D U . . .
H5A H 0.4534 0.5948 0.6212 0.256 Uiso 1 1 calc R U . . .
H5B H 0.4604 0.6991 0.4773 0.256 Uiso 1 1 calc R U . . .
H5C H 0.4146 0.5089 0.4804 0.256 Uiso 1 1 calc R U . . .
H1A H 0.2610(13) 0.284(5) 0.635(3) 0.063(8) Uiso 1 1 d . . . . .
H1B H 0.2898(12) 0.419(5) 0.740(3) 0.057(8) Uiso 1 1 d . . . . .

loop_
_atom_site_aniso_label
_atom_site_aniso_U_11
_atom_site_aniso_U_22
_atom_site_aniso_U_33
_atom_site_aniso_U_23
_atom_site_aniso_U_13
_atom_site_aniso_U_12
C1 0.0636(15) 0.0745(18) 0.0317(12) -0.0020(10) 0.0131(10) -0.0016(12)
N1 0.0866(17) 0.0861(18) 0.0240(11) -0.0047(11) 0.0166(10) -0.0150(14)
O1 0.0996(16) 0.0946(15) 0.0264(10) -0.0005(8) 0.0166(8) -0.0223(11)
C2 0.087(2) 0.079(2) 0.0539(16) -0.0116(14) 0.0206(14) -0.0075(16)
C3 0.085(2) 0.071(2) 0.102(3) -0.0093(17) 0.0380(19) -0.0082(17)
C4 0.128(4) 0.078(3) 0.211(6) -0.021(3) 0.069(4) -0.019(2)
C5 0.109(3) 0.108(3) 0.319(8) -0.055(5) 0.100(4) -0.013(3)

loop_
_atom_type_symbol
_atom_type_description
_atom_type_scat_dispersion_real
_atom_type_scat_dispersion_imag
_atom_type_scat_source
C C 0.0033 0.0016 'International Tables Vol C Tables 4.2.6.8 and 6.1.1.4'
H H 0.0000 0.0000 'International Tables Vol C Tables 4.2.6.8 and 6.1.1.4'
N N 0.0061 0.0033 'International Tables Vol C Tables 4.2.6.8 and 6.1.1.4'
O O 0.0106 0.0060 'International Tables Vol C Tables 4.2.6.8 and 6.1.1.4'

loop_
_geom_angle_atom_site_label_1
_geom_angle_atom_site_label_2
_geom_angle_atom_site_label_3
_geom_angle
_geom_angle_site_symmetry_1
_geom_angle_site_symmetry_3
_geom_angle_publ_flag
N1 C1 C2 117.8(2) . . ?
O1 C1 N1 120.3(3) . . ?
O1 C1 C2 121.9(2) . . ?
C1 N1 H1A 120.7(19) . . ?
C1 N1 H1B 122(2) . . ?
H1A N1 H1B 117(3) . . ?
C1 C2 H2A 108.0 . . ?
C1 C2 H2B 108.0 . . ?
C1 C2 C3 117.2(2) . . ?
H2A C2 H2B 107.2 . . ?
C3 C2 H2A 108.0 . . ?
C3 C2 H2B 108.0 . . ?
C2 C3 H3 106.0 . . ?
C4 C3 C2 113.0(3) . . ?
C4 C3 H3 106.0 . . ?
C5 C3 C2 113.5(4) . . ?
C5 C3 H3 106.0 . . ?
C5 C3 C4 111.7(3) . . ?
C3 C4 H4A 109.5 . . ?
C3 C4 H4B 109.5 . . ?
C3 C4 H4C 109.5 . . ?
H4A C4 H4B 109.5 . . ?
H4A C4 H4C 109.5 . . ?
H4B C4 H4C 109.5 . . ?
C3 C5 H5A 109.5 . . ?
C3 C5 H5B 109.5 . . ?
C3 C5 H5C 109.5 . . ?
H5A C5 H5B 109.5 . . ?
H5A C5 H5C 109.5 . . ?
H5B C5 H5C 109.5 . . ?

loop_
_geom_bond_atom_site_label_1
_geom_bond_atom_site_label_2
_geom_bond_distance
_geom_bond_site_symmetry_2
_geom_bond_publ_flag
C1 N1 1.320(3) . ?
C1 O1 1.244(3) . ?
C1 C2 1.490(4) . ?
N1 H1A 0.88(3) . ?
N1 H1B 0.76(3) . ?
C2 H2A 0.9800 . ?
C2 H2B 0.9800 . ?
C2 C3 1.491(5) . ?
C3 H3 0.9900 . ?
C3 C4 1.488(4) . ?
C3 C5 1.481(4) . ?
C4 H4A 0.9700 . ?
C4 H4B 0.9700 . ?
C4 H4C 0.9700 . ?
C5 H5A 0.9700 . ?
C5 H5B 0.9700 . ?
C5 H5C 0.9700 . ?

loop_
_geom_hbond_atom_site_label_D
_geom_hbond_atom_site_label_H
_geom_hbond_atom_site_label_A
_geom_hbond_distance_DH
_geom_hbond_distance_HA
_geom_hbond_distance_DA
_geom_hbond_angle_DHA
_geom_hbond_site_symmetry_A
N1 H1A O1 0.88(3) 2.08(3) 2.961(4) 176(3) 7_556
N1 H1B O1 0.76(3) 2.11(3) 2.862(3) 170(3) 6_566

loop_
_geom_torsion_atom_site_label_1
_geom_torsion_atom_site_label_2
_geom_torsion_atom_site_label_3
_geom_torsion_atom_site_label_4
_geom_torsion
_geom_torsion_site_symmetry_1
_geom_torsion_site_symmetry_2
_geom_torsion_site_symmetry_3
_geom_torsion_site_symmetry_4
_geom_torsion_publ_flag
C1 C2 C3 C4 170.7(3) . . . . ?
C1 C2 C3 C5 -60.8(5) . . . . ?
N1 C1 C2 C3 154.5(3) . . . . ?
O1 C1 C2 C3 -27.2(4) . . . . ?
